data_7130122
loop_
_publ_author_name
'Kocsi, Daniel'
'Orthaber, Andreas'
'Borbas, Eszter'

_publ_section_title
;
 Tuning the photophysical properties of luminescent lanthanide complexes
 through regioselective antenna fluorination
;
_journal_name_full 'Chemical Communications'
_journal_paper_doi 10.1039/D2CC01229D
_journal_year 2022
_chemical_formula_moiety 'C9 H7 F N2 O'
_chemical_formula_sum 'C9 H7 F N2 O'
_chemical_formula_weight 178.17
_space_group_crystal_system monoclinic
_space_group_IT_number 14
_space_group_name_Hall '-P 2ybc'
_space_group_name_H-M_alt 'P 1 21/c 1'
_atom_sites_solution_hydrogens mixed
_atom_sites_solution_primary direct
_audit_creation_date 2022-02-22
_audit_creation_method
;
Olex2 1.5
(compiled 2021.12.09 svn.r5202d8cf for OlexSys, GUI svn.r6439)
;
_audit_update_record
;
2022-02-27 deposited with the CCDC.	2022-05-17 downloaded from the CCDC.
;
_cell_angle_alpha 90
_cell_angle_beta 100.970(6)
_cell_angle_gamma 90
_cell_formula_units_Z 4
_cell_length_a 7.481(2)
_cell_length_b 6.777(2)
_cell_length_c 15.561(5)
_cell_measurement_reflns_used 2178
_cell_measurement_temperature 180
_cell_measurement_theta_max 26.628
_cell_measurement_theta_min 2.667
_cell_volume 774.5(4)
_computing_cell_refinement 'SAINT v8.34A (Bruker, 2013)'
_computing_data_reduction 'SAINT v8.34A (Bruker, 2013)'
_computing_molecular_graphics 'Olex2 1.5 (Dolomanov et al., 2009)'
_computing_publication_material 'Olex2 1.5 (Dolomanov et al., 2009)'
_computing_structure_refinement 'XL  (Sheldrick, 2008)'
_computing_structure_solution 'XS  (Sheldrick, 2008)'
_diffrn_ambient_temperature 180
_diffrn_measured_fraction_theta_full 1.000
_diffrn_measured_fraction_theta_max 0.995
_diffrn_measurement_device_type 'Bruker APEX-II CCD'
_diffrn_measurement_method '\f and \w scans'
_diffrn_radiation_type MoK\a
_diffrn_radiation_wavelength 0.71073
_diffrn_reflns_av_R_equivalents 0.0550
_diffrn_reflns_av_unetI/netI 0.0360
_diffrn_reflns_Laue_measured_fraction_full 1.000
_diffrn_reflns_Laue_measured_fraction_max 0.995
_diffrn_reflns_limit_h_max 10
_diffrn_reflns_limit_h_min -10
_diffrn_reflns_limit_k_max 9
_diffrn_reflns_limit_k_min -9
_diffrn_reflns_limit_l_max 20
_diffrn_reflns_limit_l_min -21
_diffrn_reflns_number 14239
_diffrn_reflns_point_group_measured_fraction_full 1.000
_diffrn_reflns_point_group_measured_fraction_max 0.995
_diffrn_reflns_theta_full 25.242
_diffrn_reflns_theta_max 28.936
_diffrn_reflns_theta_min 2.667
_diffrn_source_current 0.6
_diffrn_source_power 0.03
_diffrn_source_voltage 50.0
_diffrn_standards_number 0
_exptl_absorpt_coefficient_mu 0.119
_exptl_absorpt_correction_T_max 0.7458
_exptl_absorpt_correction_T_min 0.6181
_exptl_absorpt_correction_type multi-scan
_exptl_absorpt_process_details
'SADABS-2014/5 (Bruker,2014/5) was used for absorption correction. wR2(int) was 0.1602 before and 0.0535 after correction. The Ratio of minimum to maximum transmission is 0.8288. The \l/2 correction factor is 0.00150.'
_exptl_crystal_density_diffrn 1.528
_exptl_crystal_description plate
_exptl_crystal_F_000 368
_exptl_crystal_size_max 0.16
_exptl_crystal_size_mid 0.15
_exptl_crystal_size_min 0.09
_refine_diff_density_max 0.237
_refine_diff_density_min -0.253
_refine_diff_density_rms 0.049
_refine_ls_extinction_method none
_refine_ls_goodness_of_fit_ref 1.062
_refine_ls_hydrogen_treatment mixed
_refine_ls_matrix_type full
_refine_ls_number_parameters 125
_refine_ls_number_reflns 2041
_refine_ls_number_restraints 0
_refine_ls_restrained_S_all 1.062
_refine_ls_R_factor_all 0.0936
_refine_ls_R_factor_gt 0.0516
_refine_ls_shift/su_max 0.000
_refine_ls_shift/su_mean 0.000
_refine_ls_structure_factor_coef Fsqd
_refine_ls_weighting_details 'w=1/[\s^2^(Fo^2^)+(0.0420P)^2^+0.4858P] where P=(Fo^2^+2Fc^2^)/3'
_refine_ls_weighting_scheme calc
_refine_ls_wR_factor_gt 0.1104
_refine_ls_wR_factor_ref 0.1304
_reflns_Friedel_coverage 0.000
_reflns_number_gt 1333
_reflns_number_total 2041
_reflns_threshold_expression 'I > 2\s(I)'
_cod_data_source_file d2cc01229d2.cif
_cod_data_source_block ao_keb_dk_155_1_0m
_cod_database_code 7130122
_shelx_shelxl_version_number 2018/3
_shelx_space_group_comment
;
The symmetry employed for this shelxl refinement is uniquely defined
by the following loop, which should always be used as a source of
symmetry information in preference to the above space-group names.
They are only intended as comments.
;
_shelx_estimated_absorpt_t_max 0.989
_shelx_estimated_absorpt_t_min 0.981
_olex2_refinement_description
;
1. Fixed Uiso
 At 1.2 times of:
  All C(H) groups, All C(H,H) groups, All N(H) groups
2.a Aromatic/amide H refined with riding coordinates:
 N1(H1), C5(H5), C8(H8), C4(H4), C3(H3)
;
_olex2_submission_special_instructions 'No special instructions were received'

loop_
_space_group_symop_operation_xyz
'x, y, z'
'-x, y+1/2, -z+1/2'
'-x, -y, -z'
'x, -y-1/2, z-1/2'

loop_
_atom_site_label
_atom_site_type_symbol
_atom_site_fract_x
_atom_site_fract_y
_atom_site_fract_z
_atom_site_U_iso_or_equiv
_atom_site_adp_type
_atom_site_occupancy
_atom_site_site_symmetry_order
_atom_site_calc_flag
_atom_site_refinement_flags_posn
_atom_site_refinement_flags_adp
_atom_site_refinement_flags_occupancy
_atom_site_disorder_assembly
_atom_site_disorder_group
F1 F 0.14546(18) 0.05803(18) 0.10341(8) 0.0443(4) Uani 1 1 d . . . . .
O1 O 0.4063(2) 0.9867(2) -0.11487(9) 0.0375(4) Uani 1 1 d . . . . .
N1 N 0.3632(2) 0.7700(2) -0.00982(10) 0.0278(4) Uani 1 1 d . . . . .
H1 H 0.422524 0.851009 0.029817 0.033 Uiso 1 1 calc R U . . .
C5 C 0.1521(3) 0.2793(3) -0.01334(13) 0.0322(5) Uani 1 1 d . . . . .
H5 H 0.086946 0.187114 -0.053516 0.039 Uiso 1 1 calc R U . . .
C8 C 0.3410(3) 0.5467(3) 0.10859(12) 0.0272(4) Uani 1 1 d . . . . .
H8 H 0.402917 0.639252 0.149618 0.033 Uiso 1 1 calc R U . . .
C9 C 0.3032(2) 0.5935(3) 0.01949(12) 0.0254(4) Uani 1 1 d . . . . .
C10 C 0.2055(2) 0.4628(3) -0.04308(12) 0.0277(4) Uani 1 1 d . . . . .
C4 C 0.1671(3) 0.5253(3) -0.13212(13) 0.0322(5) Uani 1 1 d . . . . .
H4 H 0.095932 0.442414 -0.174658 0.039 Uiso 1 1 calc R U . . .
C7 C 0.2886(3) 0.3658(3) 0.13739(13) 0.0289(4) Uani 1 1 d . . . . .
C2 C 0.3377(3) 0.8285(3) -0.09519(12) 0.0301(4) Uani 1 1 d . . . . .
C6 C 0.1947(3) 0.2361(3) 0.07286(13) 0.0307(4) Uani 1 1 d . . . . .
N2 N 0.3255(3) 0.3080(3) 0.22290(13) 0.0421(5) Uani 1 1 d . . . . .
C3 C 0.2286(3) 0.6986(3) -0.15789(13) 0.0329(5) Uani 1 1 d . . . . .
H3 H 0.199861 0.735558 -0.217826 0.039 Uiso 1 1 calc R U . . .
H2A H 0.285(3) 0.201(4) 0.2357(14) 0.039 Uiso 1 1 d . U . . .
H2B H 0.360(3) 0.398(4) 0.2649(16) 0.050(7) Uiso 1 1 d . . . . .

loop_
_atom_site_aniso_label
_atom_site_aniso_U_11
_atom_site_aniso_U_22
_atom_site_aniso_U_33
_atom_site_aniso_U_23
_atom_site_aniso_U_13
_atom_site_aniso_U_12
F1 0.0529(8) 0.0301(7) 0.0515(8) -0.0036(6) 0.0140(6) -0.0149(6)
O1 0.0544(10) 0.0286(8) 0.0284(7) 0.0018(6) 0.0054(6) -0.0010(7)
N1 0.0340(9) 0.0219(8) 0.0270(8) -0.0057(6) 0.0042(7) 0.0002(7)
C5 0.0262(10) 0.0312(11) 0.0394(11) -0.0143(9) 0.0066(8) -0.0037(8)
C8 0.0299(10) 0.0238(9) 0.0279(10) -0.0070(7) 0.0055(8) -0.0005(8)
C9 0.0238(9) 0.0229(9) 0.0302(10) -0.0051(7) 0.0068(8) 0.0022(7)
C10 0.0226(9) 0.0293(10) 0.0315(10) -0.0093(8) 0.0055(8) 0.0014(7)
C4 0.0256(10) 0.0407(12) 0.0296(10) -0.0125(9) 0.0036(8) 0.0014(8)
C7 0.0286(10) 0.0271(10) 0.0322(10) -0.0042(8) 0.0091(8) 0.0005(8)
C2 0.0341(11) 0.0291(10) 0.0276(10) -0.0021(8) 0.0066(8) 0.0066(8)
C6 0.0295(10) 0.0231(9) 0.0415(12) -0.0039(8) 0.0118(9) -0.0042(8)
N2 0.0639(14) 0.0298(10) 0.0332(10) 0.0010(8) 0.0105(9) -0.0117(9)
C3 0.0344(11) 0.0390(11) 0.0244(10) -0.0028(8) 0.0035(8) 0.0054(9)

loop_
_atom_type_symbol
_atom_type_description
_atom_type_scat_dispersion_real
_atom_type_scat_dispersion_imag
_atom_type_scat_source
C C 0.0033 0.0016 'International Tables Vol C Tables 4.2.6.8 and 6.1.1.4'
H H 0.0000 0.0000 'International Tables Vol C Tables 4.2.6.8 and 6.1.1.4'
F F 0.0171 0.0103 'International Tables Vol C Tables 4.2.6.8 and 6.1.1.4'
N N 0.0061 0.0033 'International Tables Vol C Tables 4.2.6.8 and 6.1.1.4'
O O 0.0106 0.0060 'International Tables Vol C Tables 4.2.6.8 and 6.1.1.4'

loop_
_geom_angle_atom_site_label_1
_geom_angle_atom_site_label_2
_geom_angle_atom_site_label_3
_geom_angle
_geom_angle_site_symmetry_1
_geom_angle_site_symmetry_3
_geom_angle_publ_flag
C9 N1 H1 117.4 . . ?
C2 N1 H1 117.4 . . ?
C2 N1 C9 125.26(16) . . ?
C10 C5 H5 120.4 . . ?
C6 C5 H5 120.4 . . ?
C6 C5 C10 119.26(17) . . ?
C9 C8 H8 119.9 . . ?
C7 C8 H8 119.9 . . ?
C7 C8 C9 120.29(17) . . ?
N1 C9 C8 120.35(17) . . ?
N1 C9 C10 118.17(17) . . ?
C8 C9 C10 121.47(18) . . ?
C5 C10 C9 117.92(18) . . ?
C5 C10 C4 124.29(18) . . ?
C9 C10 C4 117.78(18) . . ?
C10 C4 H4 119.0 . . ?
C3 C4 C10 122.02(18) . . ?
C3 C4 H4 119.0 . . ?
C8 C7 C6 116.87(18) . . ?
N2 C7 C8 123.46(18) . . ?
N2 C7 C6 119.66(18) . . ?
O1 C2 N1 119.94(18) . . ?
O1 C2 C3 124.17(18) . . ?
N1 C2 C3 115.89(18) . . ?
F1 C6 C7 115.43(18) . . ?
C5 C6 F1 120.43(17) . . ?
C5 C6 C7 124.14(18) . . ?
C7 N2 H2A 118.2(16) . . ?
C7 N2 H2B 119.4(16) . . ?
H2A N2 H2B 120(2) . . ?
C4 C3 C2 120.66(18) . . ?
C4 C3 H3 119.7 . . ?
C2 C3 H3 119.7 . . ?

loop_
_geom_bond_atom_site_label_1
_geom_bond_atom_site_label_2
_geom_bond_distance
_geom_bond_site_symmetry_2
_geom_bond_publ_flag
F1 C6 1.373(2) . ?
O1 C2 1.252(2) . ?
N1 H1 0.8800 . ?
N1 C9 1.385(2) . ?
N1 C2 1.364(2) . ?
C5 H5 0.9500 . ?
C5 C10 1.411(3) . ?
C5 C6 1.350(3) . ?
C8 H8 0.9500 . ?
C8 C9 1.398(3) . ?
C8 C7 1.388(3) . ?
C9 C10 1.413(3) . ?
C10 C4 1.425(3) . ?
C4 H4 0.9500 . ?
C4 C3 1.350(3) . ?
C7 C6 1.416(3) . ?
C7 N2 1.364(3) . ?
C2 C3 1.446(3) . ?
N2 H2A 0.83(2) . ?
N2 H2B 0.90(3) . ?
C3 H3 0.9500 . ?

loop_
_geom_hbond_atom_site_label_D
_geom_hbond_atom_site_label_H
_geom_hbond_atom_site_label_A
_geom_hbond_distance_DH
_geom_hbond_distance_HA
_geom_hbond_distance_DA
_geom_hbond_angle_DHA
_geom_hbond_site_symmetry_A
_geom_hbond_publ_flag
N1 H1 O1 0.88 1.99 2.861(2) 170.5 3_675 yes
N1 H1 N1 0.88 3.07 3.710(3) 130.8 3_675 yes
N1 H1 C2 0.88 2.88 3.700(3) 156.4 3_675 yes
C5 H5 F1 0.95 2.42 3.310(2) 155.3 3 yes
C5 H5 C6 0.95 3.54 4.344(3) 144.3 3 yes
C8 H8 O1 0.95 3.01 3.675(3) 128.5 3_675 yes
C8 H8 N2 0.95 2.80 3.707(3) 160.2 2_655 yes
C4 H4 F1 0.95 3.54 4.126(3) 122.1 4_565 yes
C3 H3 F1 0.95 3.38 4.041(3) 128.4 4_565 yes
C3 H3 C8 0.95 3.42 4.249(3) 147.6 4_575 yes
N2 H2A C4 0.83(2) 2.84(2) 3.551(3) 145.9(19) 4_566 yes
N2 H2A C3 0.83(2) 3.24(2) 4.033(3) 161(2) 4_566 yes
N2 H2B O1 0.90(3) 1.99(3) 2.845(3) 157(2) 4_576 yes
N2 H2B C2 0.90(3) 2.89(3) 3.740(3) 159(2) 4_576 yes
N2 H2B C3 0.90(3) 3.21(3) 3.957(3) 142(2) 4_576 yes

loop_
_geom_torsion_atom_site_label_1
_geom_torsion_atom_site_label_2
_geom_torsion_atom_site_label_3
_geom_torsion_atom_site_label_4
_geom_torsion
_geom_torsion_site_symmetry_1
_geom_torsion_site_symmetry_2
_geom_torsion_site_symmetry_3
_geom_torsion_site_symmetry_4
_geom_torsion_publ_flag
O1 C2 C3 C4 176.56(19) . . . . ?
N1 C9 C10 C5 177.11(16) . . . . ?
N1 C9 C10 C4 -3.1(3) . . . . ?
N1 C2 C3 C4 -3.9(3) . . . . ?
C5 C10 C4 C3 -176.82(19) . . . . ?
C8 C9 C10 C5 -2.1(3) . . . . ?
C8 C9 C10 C4 177.71(17) . . . . ?
C8 C7 C6 F1 179.72(16) . . . . ?
C8 C7 C6 C5 -0.9(3) . . . . ?
C9 N1 C2 O1 -176.15(18) . . . . ?
C9 N1 C2 C3 4.3(3) . . . . ?
C9 C8 C7 C6 -0.8(3) . . . . ?
C9 C8 C7 N2 178.05(19) . . . . ?
C9 C10 C4 C3 3.4(3) . . . . ?
C10 C5 C6 F1 -179.54(17) . . . . ?
C10 C5 C6 C7 1.1(3) . . . . ?
C10 C4 C3 C2 0.2(3) . . . . ?
C7 C8 C9 N1 -176.85(17) . . . . ?
C7 C8 C9 C10 2.4(3) . . . . ?
C2 N1 C9 C8 178.42(18) . . . . ?
C2 N1 C9 C10 -0.8(3) . . . . ?
C6 C5 C10 C9 0.4(3) . . . . ?
C6 C5 C10 C4 -179.43(19) . . . . ?
N2 C7 C6 F1 0.8(3) . . . . ?
N2 C7 C6 C5 -179.9(2) . . . . ?
